data_7246846
loop_
_publ_author_name
'Bao, Xiaobo'
'Yu, Wei'
'Wang, Lilin'
'Dong, Xu'
'Wang, Guoli'
'Chen, Weilin'
'Li, Fei'
'Chen, Dongyin'

_publ_section_title
;
 Synthesis of 4-aryl-3,4-dihydrocoumarins and 4-aryl-4H-chromenes via
 Er(OTf)3-catalyzed cascade reactions of p-quinone methides with
 1,3-dicarbonyl compounds
;
_journal_issue 23
_journal_name_full 'RSC Advances'
_journal_page_first 15942
_journal_page_last 15946
_journal_paper_doi 10.1039/D3RA02267F
_journal_volume 13
_journal_year 2023
_chemical_formula_moiety 'C32 H42 O4'
_chemical_formula_sum 'C32 H42 O4'
_chemical_formula_weight 490.65
_chemical_name_systematic 1
_space_group_crystal_system monoclinic
_space_group_IT_number 15
_space_group_name_Hall '-C 2yc'
_space_group_name_H-M_alt 'C 1 2/c 1'
_atom_sites_solution_hydrogens geom
_audit_block_doi 10.5517/ccdc.csd.cc2fgfkx
_audit_creation_date 2023-03-12
_audit_creation_method
;
Olex2 1.2
(compiled 2018.05.29 svn.r3508 for OlexSys, GUI svn.r5506)
;
_audit_update_record
;
2023-03-13 deposited with the CCDC.	2023-05-23 downloaded from the CCDC.
;
_cell_angle_alpha 90
_cell_angle_beta 99.3630(10)
_cell_angle_gamma 90
_cell_formula_units_Z 8
_cell_length_a 18.6928(2)
_cell_length_b 14.67570(10)
_cell_length_c 21.8092(3)
_cell_measurement_reflns_used 16469
_cell_measurement_temperature 293(2)
_cell_measurement_theta_max 68.0150
_cell_measurement_theta_min 2.0260
_cell_volume 5903.21(11)
_computing_cell_refinement 'CrysAlisPro 1.171.41.89a (Rigaku OD, 2020)'
_computing_data_collection 'CrysAlisPro 1.171.41.89a (Rigaku OD, 2020)'
_computing_data_reduction 'CrysAlisPro 1.171.41.89a (Rigaku OD, 2020)'
_computing_molecular_graphics 'Olex2 (Dolomanov et al., 2009)'
_computing_publication_material 'Olex2 (Dolomanov et al., 2009)'
_computing_structure_refinement 'ShelXL (Sheldrick, 2015)'
_computing_structure_solution 'SHELXT 2014/5 (Sheldrick, 2014)'
_diffrn_ambient_temperature 293(2)
_diffrn_detector 'Hybrid Pixel Array Detector'
_diffrn_detector_area_resol_mean 10.0000
_diffrn_measured_fraction_theta_full 0.998
_diffrn_measured_fraction_theta_max 0.994
_diffrn_measurement_details
;
List of Runs (angles in degrees, time in seconds):

  # Type    Start    End  Width  t~exp~   \w     \q     \k     \f   Frames
#--------------------------------------------------------------------------
  1  \w     18.00 123.00   0.50    0.50    --   42.00  65.00   0.00  210
  2  \w     74.00 111.00   0.50    0.50    --   42.00  82.00 -60.00   74
  3  \w     29.00  66.00   0.50    0.50    --   42.00 -82.00 -90.00   74
  4  \w    -47.00  -5.00   0.50    0.50    --   42.00 -82.00 120.00   84
  5  \w     43.00  85.00   0.50    0.50    --   42.00 -21.00  90.00   84
  6  \w     17.00  65.00   0.50    0.50    --   42.00  82.00 -60.00   96
  7  \w    -47.00  -5.00   0.50    0.50    --   42.00 -21.00  90.00   84
  8  \w    -42.00  64.00   0.50    0.50    --   42.00 -82.00  90.00  212
  9  \w      3.00  69.00   0.50    0.50    --   42.00 -82.00-180.00  132
 10  \w     10.00  68.00   0.50    0.50    --   42.00 -82.00 120.00  116
 11  \w    -47.00 -20.00   0.50    0.50    --   42.00 -82.00 -60.00   54
 12  \w    -15.00  29.00   0.50    0.50    --   42.00 -82.00 -60.00   88
 13  \w     23.00  63.00   0.50    0.50    --   42.00 -65.00-180.00   80
 14  \w    -32.00  -6.00   0.50    0.50    --   42.00 -65.00-180.00   52
 15  \w    -23.00  66.00   0.50    0.50    --   42.00 -77.00  30.00  178
 16  \w     -1.00  30.00   0.50    0.50    --   42.00 -21.00  90.00   62
 17  \w    -28.00  -3.00   0.50    0.50    --   42.00 -82.00 -30.00   50
 18  \w     40.00  65.00   0.50    0.50    --   42.00  65.00-150.00   50
 19  \w     41.00  69.00   0.50    0.50    --   42.00 -82.00 -30.00   56
 20  \w     91.00 130.00   0.50    0.50    --   42.00 -21.00  90.00   78
 21  \w      4.00 108.00   0.50    0.50    --   93.70 -59.00  90.00  208
 22  \w      4.00 109.00   0.50    0.50    --   93.70 -59.00 -90.00  210
 23  \w      4.00  69.00   0.50    0.50    --   93.70 -33.00 -90.00  130
 24  \w     26.00 120.00   0.50    0.50    --   93.70 -82.00  90.00  188
 25  \w     59.00  99.00   0.50    0.50    --   93.70 -82.00 -30.00   80
 26  \w     41.00  90.00   0.50    0.50    --   93.70 -82.00-180.00   98
 27  \w      4.00 104.00   0.50    0.50    --   93.70 -82.00  30.00  200
 28  \w     19.00  60.00   0.50    0.50    --   93.70 -33.00 -60.00   82
 29  \w     67.00 126.00   0.50    0.50    --   93.70 -33.00 -60.00  118
 30  \w     71.00 102.00   0.50    0.50    --   93.70 -82.00 120.00   62
 31  \w     65.00  90.00   0.50    0.50    --   93.70 -82.00 150.00   50
 32  \w    118.00 144.00   0.50    0.50    --   93.70  68.00-180.00   52
 33  \w     34.00 104.00   0.50    0.50    --   93.70 -82.00-150.00  140
 34  \w      4.00 105.00   0.50    0.50    --   93.70 -82.00 -90.00  202
 35  \w     70.00  96.00   0.50    0.50    --   93.70 -82.00   0.00   52
 36  \w     75.00 100.00   0.50    0.50    --   93.70 -82.00  60.00   50
 37  \w      5.00  63.00   0.50    0.50    --   93.70 -82.00  60.00  116
 38  \w     63.00  88.00   0.50    0.50    --   93.70 -82.00-120.00   50
 39  \w     12.00  57.00   0.50    0.50    --   93.70 -77.00-120.00   90
 40  \w      4.00 182.00   0.50    0.50    --   93.70   0.00   0.00  356
 41  \w     12.00  38.00   0.50    0.50    --   93.70 -82.00-120.00   52
 42  \w     91.00 135.00   0.50    0.50    --   93.70  33.00-180.00   88
 43  \w      8.00 121.00   0.50    0.50    --   93.70 -33.00  90.00  226
;
_diffrn_measurement_device 'four-circle diffractometer'
_diffrn_measurement_device_type 'XtaLAB Pro II AFC12 (RINC): Kappa single'
_diffrn_measurement_method '\w scans'
_diffrn_orient_matrix_type 'CrysAlisPro convention (1999,Acta A55,543-557)'
_diffrn_orient_matrix_UB_11 0.0574128000
_diffrn_orient_matrix_UB_12 0.0561333000
_diffrn_orient_matrix_UB_13 -0.0266782000
_diffrn_orient_matrix_UB_21 0.0452621000
_diffrn_orient_matrix_UB_22 0.0075266000
_diffrn_orient_matrix_UB_23 0.0654280000
_diffrn_orient_matrix_UB_31 0.0403569000
_diffrn_orient_matrix_UB_32 -0.0884416000
_diffrn_orient_matrix_UB_33 -0.0113969000
_diffrn_radiation_monochromator mirror
_diffrn_radiation_probe x-ray
_diffrn_radiation_type CuK\a
_diffrn_radiation_wavelength 1.54184
_diffrn_reflns_av_R_equivalents 0.0319
_diffrn_reflns_av_unetI/netI 0.0181
_diffrn_reflns_Laue_measured_fraction_full 0.998
_diffrn_reflns_Laue_measured_fraction_max 0.994
_diffrn_reflns_limit_h_max 22
_diffrn_reflns_limit_h_min -20
_diffrn_reflns_limit_k_max 13
_diffrn_reflns_limit_k_min -17
_diffrn_reflns_limit_l_max 25
_diffrn_reflns_limit_l_min -26
_diffrn_reflns_number 28471
_diffrn_reflns_point_group_measured_fraction_full 0.998
_diffrn_reflns_point_group_measured_fraction_max 0.994
_diffrn_reflns_theta_full 67.684
_diffrn_reflns_theta_max 68.115
_diffrn_reflns_theta_min 3.849
_diffrn_source 'micro-focus sealed X-ray tube'
_diffrn_source_type 'Rigaku (Cu) X-ray Source'
_exptl_absorpt_coefficient_mu 0.558
_exptl_absorpt_correction_T_max 1.00000
_exptl_absorpt_correction_T_min 0.34916
_exptl_absorpt_correction_type multi-scan
_exptl_absorpt_process_details
;
CrysAlisPro 1.171.41.89a (Rigaku Oxford Diffraction, 2020)
Empirical absorption correction using spherical harmonics,
implemented in SCALE3 ABSPACK scaling algorithm.
;
_exptl_crystal_colour 'dull greenish green'
_exptl_crystal_colour_lustre dull
_exptl_crystal_colour_modifier greenish
_exptl_crystal_colour_primary green
_exptl_crystal_density_diffrn 1.104
_exptl_crystal_description block
_exptl_crystal_F_000 2128
_exptl_crystal_size_max 0.06
_exptl_crystal_size_mid 0.05
_exptl_crystal_size_min 0.04
_refine_diff_density_max 0.289
_refine_diff_density_min -0.183
_refine_diff_density_rms 0.033
_refine_ls_extinction_coef 0.00135(9)
_refine_ls_extinction_expression Fc^*^=kFc[1+0.001xFc^2^\l^3^/sin(2\q)]^-1/4^
_refine_ls_extinction_method 'SHELXL-2018/3 (Sheldrick 2018)'
_refine_ls_goodness_of_fit_ref 1.105
_refine_ls_hydrogen_treatment constr
_refine_ls_matrix_type full
_refine_ls_number_parameters 334
_refine_ls_number_reflns 5373
_refine_ls_number_restraints 495
_refine_ls_restrained_S_all 1.413
_refine_ls_R_factor_all 0.0577
_refine_ls_R_factor_gt 0.0530
_refine_ls_shift/su_max 0.000
_refine_ls_shift/su_mean 0.000
_refine_ls_structure_factor_coef Fsqd
_refine_ls_weighting_details 'w=1/[\s^2^(Fo^2^)+(0.0725P)^2^+2.9105P] where P=(Fo^2^+2Fc^2^)/3'
_refine_ls_weighting_scheme calc
_refine_ls_wR_factor_gt 0.1516
_refine_ls_wR_factor_ref 0.1558
_reflns_Friedel_coverage 0.000
_reflns_number_gt 4691
_reflns_number_total 5373
_reflns_threshold_expression 'I > 2\s(I)'
_cod_data_source_file d3ra02267f2.cif
_cod_data_source_block mzl_auto
_cod_database_code 7246846
_shelx_shelxl_version_number 2018/3
_shelx_space_group_comment
;
The symmetry employed for this shelxl refinement is uniquely defined
by the following loop, which should always be used as a source of
symmetry information in preference to the above space-group names.
They are only intended as comments.
;
_shelx_estimated_absorpt_t_max 0.978
_shelx_estimated_absorpt_t_min 0.967
_diffrn_oxdiff_digest_frames
;
01c30b2523971ee83ec29f7799c1c8522700029b493
;
_reflns_odcompleteness_completeness 99.96
_reflns_odcompleteness_iscentric 1
_reflns_odcompleteness_theta 66.97
_olex2_refinement_description
;
1. Fixed Uiso
 At 1.2 times of:
  All C(H) groups, All C(H,H) groups
 At 1.5 times of:
  All C(H,H,H) groups, All O(H) groups
2. Restrained distances
 H1-H8A
 2 with sigma of 0.002
 H1-H10C
 2 with sigma of 0.002
3. Rigid bond restraints
 C2, C3
 with sigma for 1-2 distances of 0.001 and sigma for 1-3 distances of 0.001
4. Uiso/Uaniso restraints and constraints
C13 \\sim C7 \\sim C25 \\sim C12 \\sim C15 \\sim C24 \\sim C6 \\sim C26 \\sim
C16 \\sim C14 \\sim C5 \\sim C9 \\sim C27 \\sim C21 \\sim C23 \\sim C10 \\sim
C17 \\sim C2 \\sim C32 \\sim C28 \\sim C8 \\sim C20 \\sim C19 \\sim C18 \\sim
C11 \\sim C29 \\sim C31 \\sim C30 \\sim C3 \\sim C22 \\sim C1 \\sim C4: within
2.7A with sigma of 0.004 and sigma for terminal atoms of 0.008
5.a Ternary CH refined with riding coordinates:
 C15(H15), C27(H27)
5.b Secondary CH2 refined with riding coordinates:
 C23(H23A,H23B), C32(H32A,H32B), C28(H28A,H28B), C29(H29A,H29B), C31(H31A,
 H31B), C30(H30A,H30B)
5.c Aromatic/amide H refined with riding coordinates:
 C12(H12), C14(H14), C17(H17), C20(H20), C19(H19), C18(H18)
5.d Idealised Me refined as rotating group:
 C10(H10A,H10B,H10C), C8(H8A,H8B,H8C), C11(H11A,H11B,H11C), C3(H3A,H3B,H3C),
 C22(H22A,H22B,H22C), C1(H1A,H1B,H1C), C4(H4A,H4B,H4C)
5.e Idealised tetrahedral OH refined as rotating group:
 O1(H1)
;
_olex2_submission_special_instructions 'No special instructions were received'
_oxdiff_exptl_absorpt_empirical_details
;
Empirical correction (ABSPACK) includes:
- Absorption correction using spherical harmonics
- Frame scaling
;
_oxdiff_exptl_absorpt_empirical_full_max 2.665
_oxdiff_exptl_absorpt_empirical_full_min 0.760

loop_
_space_group_symop_operation_xyz
'x, y, z'
'-x, y, -z+1/2'
'x+1/2, y+1/2, z'
'-x+1/2, y+1/2, -z+1/2'
'-x, -y, -z'
'x, -y, z-1/2'
'-x+1/2, -y+1/2, -z'
'x+1/2, -y+1/2, z-1/2'

loop_
_atom_site_label
_atom_site_type_symbol
_atom_site_fract_x
_atom_site_fract_y
_atom_site_fract_z
_atom_site_U_iso_or_equiv
_atom_site_adp_type
_atom_site_occupancy
_atom_site_site_symmetry_order
_atom_site_calc_flag
_atom_site_refinement_flags_posn
_atom_site_refinement_flags_adp
_atom_site_refinement_flags_occupancy
_atom_site_disorder_assembly
_atom_site_disorder_group
O2 O 0.18745(6) 0.29672(8) 0.40821(5) 0.0581(3) Uani 1 1 d . . . . .
O1 O 0.25592(8) 0.63920(9) 0.27821(6) 0.0675(4) Uani 1 1 d . . . . .
H1 H 0.266274 0.623265 0.244697 0.101 Uiso 1 1 calc DGR . . . .
O3 O 0.23230(7) 0.19335(10) 0.35010(6) 0.0735(4) Uani 1 1 d . . . . .
O4 O 0.43398(7) 0.23277(10) 0.47137(7) 0.0749(4) Uani 1 1 d . . . . .
C13 C 0.30080(9) 0.43732(11) 0.41253(7) 0.0507(4) Uani 1 1 d . U . . .
C7 C 0.31771(8) 0.49676(11) 0.31167(7) 0.0499(4) Uani 1 1 d . U . . .
C25 C 0.31121(9) 0.26940(11) 0.43237(7) 0.0490(4) Uani 1 1 d . U . . .
C12 C 0.33058(9) 0.43181(12) 0.35865(7) 0.0507(4) Uani 1 1 d . U . . .
H12 H 0.360467 0.382648 0.353579 0.061 Uiso 1 1 calc R . . . .
C15 C 0.31590(10) 0.36302(11) 0.46224(7) 0.0534(4) Uani 1 1 d . U . . .
H15 H 0.278597 0.366956 0.488927 0.064 Uiso 1 1 calc R . . . .
C24 C 0.24166(9) 0.24683(11) 0.39257(7) 0.0499(4) Uani 1 1 d . U . . .
C6 C 0.27280(9) 0.57037(11) 0.32097(7) 0.0517(4) Uani 1 1 d . U . . .
C26 C 0.36792(9) 0.21206(12) 0.43692(8) 0.0554(4) Uani 1 1 d . U . . .
C16 C 0.38942(11) 0.37640(13) 0.50266(8) 0.0607(4) Uani 1 1 d . U . . .
C14 C 0.25700(10) 0.51095(12) 0.41981(8) 0.0562(4) Uani 1 1 d . U . . .
H14 H 0.236949 0.515236 0.456032 0.067 Uiso 1 1 calc R . . . .
C5 C 0.24159(10) 0.57899(12) 0.37522(8) 0.0567(4) Uani 1 1 d . U . . .
C9 C 0.35150(9) 0.48652(13) 0.25228(8) 0.0581(4) Uani 1 1 d . U . . .
C27 C 0.37301(9) 0.12083(13) 0.40763(8) 0.0583(4) Uani 1 1 d . U . . .
H27 H 0.323889 0.102707 0.388742 0.070 Uiso 1 1 calc R . . . .
C21 C 0.44377(11) 0.31331(14) 0.50380(9) 0.0654(5) Uani 1 1 d . U . . .
C23 C 0.11830(10) 0.29182(15) 0.36758(9) 0.0673(5) Uani 1 1 d . U . . .
H23A H 0.080321 0.312237 0.389810 0.081 Uiso 1 1 calc R . . . .
H23B H 0.108245 0.229071 0.355092 0.081 Uiso 1 1 calc R . . . .
C10 C 0.29182(12) 0.47539(15) 0.19513(9) 0.0701(5) Uani 1 1 d . U . . .
H10A H 0.250439 0.446052 0.207348 0.105 Uiso 1 1 calc GR . . . .
H10B H 0.309835 0.438907 0.164438 0.105 Uiso 1 1 calc GR . . . .
H10C H 0.277977 0.534258 0.177999 0.105 Uiso 1 1 calc DGR . . . .
C17 C 0.40497(13) 0.45408(16) 0.53908(9) 0.0770(5) Uani 1 1 d . U . . .
H17 H 0.369420 0.498175 0.539992 0.092 Uiso 1 1 calc R . . . .
C2 C 0.19317(13) 0.66065(14) 0.38493(10) 0.0730(5) Uani 1 1 d . U . . .
C32 C 0.40247(12) 0.04761(14) 0.45486(10) 0.0716(5) Uani 1 1 d . U . . .
H32A H 0.450669 0.064558 0.475231 0.086 Uiso 1 1 calc R . . . .
H32B H 0.371480 0.043057 0.486344 0.086 Uiso 1 1 calc R . . . .
C28 C 0.41873(13) 0.12571(16) 0.35605(10) 0.0765(5) Uani 1 1 d . U . . .
H28A H 0.397310 0.169467 0.325077 0.092 Uiso 1 1 calc R . . . .
H28B H 0.466936 0.147095 0.373217 0.092 Uiso 1 1 calc R . . . .
C8 C 0.40052(11) 0.56850(17) 0.24400(10) 0.0778(6) Uani 1 1 d . U . . .
H8A H 0.372577 0.623616 0.242080 0.117 Uiso 1 1 calc DGR . . . .
H8B H 0.420047 0.561477 0.206191 0.117 Uiso 1 1 calc GR . . . .
H8C H 0.439469 0.571499 0.278553 0.117 Uiso 1 1 calc GR . . . .
C20 C 0.51242(12) 0.32558(17) 0.53870(10) 0.0790(6) Uani 1 1 d . U . . .
H20 H 0.548195 0.281639 0.538305 0.095 Uiso 1 1 calc R . . . .
C19 C 0.52665(14) 0.40280(18) 0.57349(10) 0.0862(6) Uani 1 1 d . U . . .
H19 H 0.572463 0.411997 0.596575 0.103 Uiso 1 1 calc R . . . .
C18 C 0.47394(15) 0.46605(18) 0.57435(10) 0.0865(6) Uani 1 1 d . U . . .
H18 H 0.483712 0.518026 0.598667 0.104 Uiso 1 1 calc R . . . .
C11 C 0.39871(13) 0.40070(18) 0.25487(10) 0.0851(7) Uani 1 1 d . U . . .
H11A H 0.436039 0.403441 0.290703 0.128 Uiso 1 1 calc GR . . . .
H11B H 0.420477 0.397154 0.217994 0.128 Uiso 1 1 calc GR . . . .
H11C H 0.369182 0.347792 0.257550 0.128 Uiso 1 1 calc GR . . . .
C29 C 0.42466(14) 0.03406(17) 0.32504(11) 0.0841(6) Uani 1 1 d . U . . .
H29A H 0.457973 0.039061 0.295434 0.101 Uiso 1 1 calc R . . . .
H29B H 0.377559 0.016909 0.302391 0.101 Uiso 1 1 calc R . . . .
C31 C 0.40560(13) -0.04399(16) 0.42304(11) 0.0805(6) Uani 1 1 d . U . . .
H31A H 0.425625 -0.089160 0.453541 0.097 Uiso 1 1 calc R . . . .
H31B H 0.356856 -0.062926 0.405440 0.097 Uiso 1 1 calc R . . . .
C30 C 0.45130(13) -0.03959(18) 0.37241(12) 0.0854(6) Uani 1 1 d . U . . .
H30A H 0.449951 -0.098133 0.351614 0.102 Uiso 1 1 calc R . . . .
H30B H 0.501202 -0.027133 0.390630 0.102 Uiso 1 1 calc R . . . .
C3 C 0.12670(14) 0.66526(19) 0.33344(12) 0.0926(7) Uani 1 1 d . U . . .
H3A H 0.142154 0.677232 0.294339 0.139 Uiso 1 1 calc GR . . . .
H3B H 0.095100 0.713210 0.342525 0.139 Uiso 1 1 calc GR . . . .
H3C H 0.101279 0.608211 0.331240 0.139 Uiso 1 1 calc GR . . . .
C22 C 0.11805(14) 0.3494(2) 0.31127(12) 0.0982(8) Uani 1 1 d . U . . .
H22A H 0.070335 0.349553 0.287033 0.147 Uiso 1 1 calc GR . . . .
H22B H 0.151945 0.325138 0.286846 0.147 Uiso 1 1 calc GR . . . .
H22C H 0.131714 0.410555 0.323655 0.147 Uiso 1 1 calc GR . . . .
C1 C 0.23746(18) 0.74887(16) 0.38726(13) 0.1026(8) Uani 1 1 d . U . . .
H1A H 0.279445 0.743886 0.418919 0.154 Uiso 1 1 calc GR . . . .
H1B H 0.208214 0.799179 0.396581 0.154 Uiso 1 1 calc GR . . . .
H1C H 0.252469 0.758778 0.347733 0.154 Uiso 1 1 calc GR . . . .
C4 C 0.16356(18) 0.65251(18) 0.44638(12) 0.1038(8) Uani 1 1 d . U . . .
H4A H 0.137142 0.596475 0.446775 0.156 Uiso 1 1 calc GR . . . .
H4B H 0.131878 0.702901 0.450321 0.156 Uiso 1 1 calc GR . . . .
H4C H 0.203158 0.653065 0.480475 0.156 Uiso 1 1 calc GR . . . .

loop_
_atom_site_aniso_label
_atom_site_aniso_U_11
_atom_site_aniso_U_22
_atom_site_aniso_U_33
_atom_site_aniso_U_23
_atom_site_aniso_U_13
_atom_site_aniso_U_12
O2 0.0516(6) 0.0651(7) 0.0580(7) -0.0038(6) 0.0099(5) 0.0029(5)
O1 0.0854(9) 0.0640(8) 0.0559(7) 0.0158(6) 0.0201(6) 0.0119(6)
O3 0.0604(7) 0.0808(9) 0.0716(8) -0.0257(7) -0.0118(6) 0.0146(6)
O4 0.0548(7) 0.0742(9) 0.0867(10) -0.0089(7) -0.0156(7) -0.0052(6)
C13 0.0593(8) 0.0497(8) 0.0429(7) 0.0007(6) 0.0072(6) -0.0078(6)
C7 0.0485(8) 0.0566(8) 0.0447(8) 0.0029(6) 0.0077(6) -0.0048(6)
C25 0.0531(8) 0.0514(8) 0.0415(7) 0.0054(6) 0.0048(6) -0.0058(6)
C12 0.0519(8) 0.0544(8) 0.0454(7) 0.0024(6) 0.0073(6) -0.0036(7)
C15 0.0628(8) 0.0551(8) 0.0420(7) 0.0026(6) 0.0079(6) -0.0086(7)
C24 0.0508(8) 0.0521(8) 0.0465(8) 0.0034(7) 0.0068(6) 0.0012(7)
C6 0.0580(8) 0.0510(8) 0.0460(8) 0.0051(6) 0.0084(6) -0.0054(7)
C26 0.0502(8) 0.0601(8) 0.0527(8) 0.0062(7) -0.0016(7) -0.0052(7)
C16 0.0755(9) 0.0636(9) 0.0405(7) 0.0045(7) 0.0022(7) -0.0199(8)
C14 0.0719(9) 0.0535(8) 0.0455(8) -0.0017(6) 0.0165(7) -0.0052(7)
C5 0.0714(9) 0.0502(8) 0.0502(8) -0.0016(7) 0.0144(7) -0.0012(7)
C9 0.0543(9) 0.0720(10) 0.0495(8) 0.0083(7) 0.0132(7) 0.0045(8)
C27 0.0506(8) 0.0616(9) 0.0601(9) 0.0025(7) 0.0012(7) 0.0029(7)
C21 0.0681(9) 0.0701(10) 0.0534(9) 0.0053(8) -0.0037(8) -0.0157(8)
C23 0.0489(9) 0.0793(12) 0.0724(11) 0.0003(10) 0.0057(8) 0.0078(9)
C10 0.0761(12) 0.0828(13) 0.0509(10) -0.0029(9) 0.0086(9) 0.0037(10)
C17 0.0960(12) 0.0769(11) 0.0535(9) -0.0039(8) -0.0012(9) -0.0176(10)
C2 0.1027(12) 0.0575(10) 0.0638(10) 0.0005(8) 0.0286(8) 0.0106(9)
C32 0.0743(10) 0.0685(10) 0.0715(10) 0.0095(9) 0.0099(9) 0.0093(9)
C28 0.0804(11) 0.0798(11) 0.0702(10) 0.0061(9) 0.0150(9) 0.0026(9)
C8 0.0565(10) 0.1090(16) 0.0702(12) 0.0223(11) 0.0176(9) -0.0069(10)
C20 0.0753(11) 0.0894(12) 0.0652(10) 0.0050(10) -0.0099(9) -0.0238(10)
C19 0.0884(13) 0.0978(13) 0.0645(11) 0.0042(10) -0.0116(10) -0.0288(11)
C18 0.1069(14) 0.0888(13) 0.0572(10) -0.0081(10) -0.0069(10) -0.0329(11)
C11 0.0870(14) 0.1058(16) 0.0690(12) 0.0142(12) 0.0319(11) 0.0324(12)
C29 0.0846(12) 0.0910(13) 0.0792(12) -0.0052(10) 0.0205(10) 0.0104(11)
C31 0.0836(12) 0.0701(11) 0.0862(12) 0.0069(10) 0.0094(10) 0.0157(10)
C30 0.0775(11) 0.0842(12) 0.0935(13) -0.0062(11) 0.0114(10) 0.0220(10)
C3 0.0957(14) 0.0970(16) 0.0893(14) 0.0093(13) 0.0276(10) 0.0320(13)
C22 0.0813(15) 0.118(2) 0.0900(17) 0.0249(15) -0.0019(13) 0.0222(14)
C1 0.154(2) 0.0587(12) 0.0970(16) -0.0069(12) 0.0258(16) 0.0028(14)
C4 0.156(2) 0.0841(15) 0.0829(15) 0.0027(12) 0.0539(15) 0.0384(15)

loop_
_atom_type_symbol
_atom_type_description
_atom_type_scat_dispersion_real
_atom_type_scat_dispersion_imag
_atom_type_scat_source
C C 0.0181 0.0091 'International Tables Vol C Tables 4.2.6.8 and 6.1.1.4'
H H 0.0000 0.0000 'International Tables Vol C Tables 4.2.6.8 and 6.1.1.4'
O O 0.0492 0.0322 'International Tables Vol C Tables 4.2.6.8 and 6.1.1.4'

loop_
_geom_angle_atom_site_label_1
_geom_angle_atom_site_label_2
_geom_angle_atom_site_label_3
_geom_angle
_geom_angle_site_symmetry_1
_geom_angle_site_symmetry_3
_geom_angle_publ_flag
C24 O2 C23 117.08(14) . . ?
C6 O1 H1 109.5 . . ?
C26 O4 C21 120.36(15) . . ?
C12 C13 C15 120.46(15) . . ?
C14 C13 C12 118.17(15) . . ?
C14 C13 C15 121.37(14) . . ?
C12 C7 C6 117.18(14) . . ?
C12 C7 C9 120.51(15) . . ?
C6 C7 C9 122.31(14) . . ?
C24 C25 C15 116.04(14) . . ?
C26 C25 C15 123.05(15) . . ?
C26 C25 C24 120.70(15) . . ?
C13 C12 C7 122.73(16) . . ?
C13 C12 H12 118.6 . . ?
C7 C12 H12 118.6 . . ?
C13 C15 H15 108.2 . . ?
C25 C15 C13 110.48(13) . . ?
C25 C15 H15 108.2 . . ?
C25 C15 C16 110.47(15) . . ?
C16 C15 C13 111.33(13) . . ?
C16 C15 H15 108.2 . . ?
O2 C24 C25 110.95(14) . . ?
O3 C24 O2 122.06(15) . . ?
O3 C24 C25 126.96(15) . . ?
O1 C6 C7 122.94(14) . . ?
O1 C6 C5 115.02(15) . . ?
C7 C6 C5 122.04(15) . . ?
O4 C26 C27 108.60(15) . . ?
C25 C26 O4 122.06(16) . . ?
C25 C26 C27 129.34(15) . . ?
C21 C16 C15 121.36(16) . . ?
C21 C16 C17 117.19(18) . . ?
C17 C16 C15 121.44(19) . . ?
C13 C14 H14 118.6 . . ?
C13 C14 C5 122.74(15) . . ?
C5 C14 H14 118.6 . . ?
C6 C5 C2 121.33(15) . . ?
C14 C5 C6 117.14(16) . . ?
C14 C5 C2 121.53(15) . . ?
C7 C9 C10 110.44(14) . . ?
C7 C9 C8 110.85(16) . . ?
C10 C9 C8 110.75(16) . . ?
C11 C9 C7 111.21(15) . . ?
C11 C9 C10 106.23(17) . . ?
C11 C9 C8 107.22(17) . . ?
C26 C27 H27 107.6 . . ?
C26 C27 C32 112.53(15) . . ?
C26 C27 C28 110.90(16) . . ?
C32 C27 H27 107.6 . . ?
C28 C27 H27 107.6 . . ?
C28 C27 C32 110.33(16) . . ?
O4 C21 C20 115.2(2) . . ?
C16 C21 O4 122.34(16) . . ?
C16 C21 C20 122.4(2) . . ?
O2 C23 H23A 109.4 . . ?
O2 C23 H23B 109.4 . . ?
O2 C23 C22 111.08(17) . . ?
H23A C23 H23B 108.0 . . ?
C22 C23 H23A 109.4 . . ?
C22 C23 H23B 109.4 . . ?
C9 C10 H10A 109.5 . . ?
C9 C10 H10B 109.5 . . ?
C9 C10 H10C 109.5 . . ?
H10A C10 H10B 109.5 . . ?
H10A C10 H10C 109.5 . . ?
H10B C10 H10C 109.5 . . ?
C16 C17 H17 119.9 . . ?
C16 C17 C18 120.2(2) . . ?
C18 C17 H17 119.9 . . ?
C3 C2 C5 110.99(17) . . ?
C3 C2 C4 106.2(2) . . ?
C1 C2 C5 109.63(19) . . ?
C1 C2 C3 110.8(2) . . ?
C1 C2 C4 107.8(2) . . ?
C4 C2 C5 111.32(17) . . ?
C27 C32 H32A 109.5 . . ?
C27 C32 H32B 109.5 . . ?
H32A C32 H32B 108.1 . . ?
C31 C32 C27 110.55(17) . . ?
C31 C32 H32A 109.5 . . ?
C31 C32 H32B 109.5 . . ?
C27 C28 H28A 109.2 . . ?
C27 C28 H28B 109.2 . . ?
H28A C28 H28B 107.9 . . ?
C29 C28 C27 112.23(18) . . ?
C29 C28 H28A 109.2 . . ?
C29 C28 H28B 109.2 . . ?
C9 C8 H8A 109.5 . . ?
C9 C8 H8B 109.5 . . ?
C9 C8 H8C 109.5 . . ?
H8A C8 H8B 109.5 . . ?
H8A C8 H8C 109.5 . . ?
H8B C8 H8C 109.5 . . ?
C21 C20 H20 120.3 . . ?
C19 C20 C21 119.3(2) . . ?
C19 C20 H20 120.3 . . ?
C20 C19 H19 120.0 . . ?
C18 C19 C20 120.0(2) . . ?
C18 C19 H19 120.0 . . ?
C17 C18 H18 119.6 . . ?
C19 C18 C17 120.8(2) . . ?
C19 C18 H18 119.6 . . ?
C9 C11 H11A 109.5 . . ?
C9 C11 H11B 109.5 . . ?
C9 C11 H11C 109.5 . . ?
H11A C11 H11B 109.5 . . ?
H11A C11 H11C 109.5 . . ?
H11B C11 H11C 109.5 . . ?
C28 C29 H29A 109.3 . . ?
C28 C29 H29B 109.3 . . ?
C28 C29 C30 111.49(19) . . ?
H29A C29 H29B 108.0 . . ?
C30 C29 H29A 109.3 . . ?
C30 C29 H29B 109.3 . . ?
C32 C31 H31A 109.3 . . ?
C32 C31 H31B 109.3 . . ?
H31A C31 H31B 108.0 . . ?
C30 C31 C32 111.5(2) . . ?
C30 C31 H31A 109.3 . . ?
C30 C31 H31B 109.3 . . ?
C29 C30 H30A 109.3 . . ?
C29 C30 H30B 109.3 . . ?
C31 C30 C29 111.52(18) . . ?
C31 C30 H30A 109.3 . . ?
C31 C30 H30B 109.3 . . ?
H30A C30 H30B 108.0 . . ?
C2 C3 H3A 109.5 . . ?
C2 C3 H3B 109.5 . . ?
C2 C3 H3C 109.5 . . ?
H3A C3 H3B 109.5 . . ?
H3A C3 H3C 109.5 . . ?
H3B C3 H3C 109.5 . . ?
C23 C22 H22A 109.5 . . ?
C23 C22 H22B 109.5 . . ?
C23 C22 H22C 109.5 . . ?
H22A C22 H22B 109.5 . . ?
H22A C22 H22C 109.5 . . ?
H22B C22 H22C 109.5 . . ?
C2 C1 H1A 109.5 . . ?
C2 C1 H1B 109.5 . . ?
C2 C1 H1C 109.5 . . ?
H1A C1 H1B 109.5 . . ?
H1A C1 H1C 109.5 . . ?
H1B C1 H1C 109.5 . . ?
C2 C4 H4A 109.5 . . ?
C2 C4 H4B 109.5 . . ?
C2 C4 H4C 109.5 . . ?
H4A C4 H4B 109.5 . . ?
H4A C4 H4C 109.5 . . ?
H4B C4 H4C 109.5 . . ?

loop_
_geom_bond_atom_site_label_1
_geom_bond_atom_site_label_2
_geom_bond_distance
_geom_bond_site_symmetry_2
_geom_bond_publ_flag
O2 C24 1.339(2) . ?
O2 C23 1.445(2) . ?
O1 H1 0.8200 . ?
O1 C6 1.3763(19) . ?
O3 C24 1.205(2) . ?
O4 C26 1.371(2) . ?
O4 C21 1.374(2) . ?
C13 C12 1.382(2) . ?
C13 C15 1.531(2) . ?
C13 C14 1.380(2) . ?
C7 C12 1.391(2) . ?
C7 C6 1.403(2) . ?
C7 C9 1.538(2) . ?
C25 C15 1.517(2) . ?
C25 C24 1.479(2) . ?
C25 C26 1.344(2) . ?
C12 H12 0.9300 . ?
C15 H15 0.9800 . ?
C15 C16 1.520(2) . ?
C6 C5 1.407(2) . ?
C26 C27 1.493(3) . ?
C16 C21 1.372(3) . ?
C16 C17 1.393(3) . ?
C14 H14 0.9300 . ?
C14 C5 1.391(2) . ?
C5 C2 1.537(3) . ?
C9 C10 1.540(3) . ?
C9 C8 1.541(3) . ?
C9 C11 1.534(3) . ?
C27 H27 0.9800 . ?
C27 C32 1.528(3) . ?
C27 C28 1.521(3) . ?
C21 C20 1.393(3) . ?
C23 H23A 0.9700 . ?
C23 H23B 0.9700 . ?
C23 C22 1.490(3) . ?
C10 H10A 0.9600 . ?
C10 H10B 0.9600 . ?
C10 H10C 0.9600 . ?
C17 H17 0.9300 . ?
C17 C18 1.401(3) . ?
C2 C3 1.535(3) . ?
C2 C1 1.533(3) . ?
C2 C4 1.536(3) . ?
C32 H32A 0.9700 . ?
C32 H32B 0.9700 . ?
C32 C31 1.518(3) . ?
C28 H28A 0.9700 . ?
C28 H28B 0.9700 . ?
C28 C29 1.518(3) . ?
C8 H8A 0.9600 . ?
C8 H8B 0.9600 . ?
C8 H8C 0.9600 . ?
C20 H20 0.9300 . ?
C20 C19 1.366(3) . ?
C19 H19 0.9300 . ?
C19 C18 1.356(4) . ?
C18 H18 0.9300 . ?
C11 H11A 0.9600 . ?
C11 H11B 0.9600 . ?
C11 H11C 0.9600 . ?
C29 H29A 0.9700 . ?
C29 H29B 0.9700 . ?
C29 C30 1.522(3) . ?
C31 H31A 0.9700 . ?
C31 H31B 0.9700 . ?
C31 C30 1.503(3) . ?
C30 H30A 0.9700 . ?
C30 H30B 0.9700 . ?
C3 H3A 0.9600 . ?
C3 H3B 0.9600 . ?
C3 H3C 0.9600 . ?
C22 H22A 0.9600 . ?
C22 H22B 0.9600 . ?
C22 H22C 0.9600 . ?
C1 H1A 0.9600 . ?
C1 H1B 0.9600 . ?
C1 H1C 0.9600 . ?
C4 H4A 0.9600 . ?
C4 H4B 0.9600 . ?
C4 H4C 0.9600 . ?

loop_
_geom_torsion_atom_site_label_1
_geom_torsion_atom_site_label_2
_geom_torsion_atom_site_label_3
_geom_torsion_atom_site_label_4
_geom_torsion
_geom_torsion_site_symmetry_1
_geom_torsion_site_symmetry_2
_geom_torsion_site_symmetry_3
_geom_torsion_site_symmetry_4
_geom_torsion_publ_flag
O1 C6 C5 C14 179.90(15) . . . . ?
O1 C6 C5 C2 -0.7(3) . . . . ?
O4 C26 C27 C32 52.8(2) . . . . ?
O4 C26 C27 C28 -71.34(19) . . . . ?
O4 C21 C20 C19 -178.64(19) . . . . ?
C13 C15 C16 C21 -116.50(18) . . . . ?
C13 C15 C16 C17 62.1(2) . . . . ?
C13 C14 C5 C6 0.0(3) . . . . ?
C13 C14 C5 C2 -179.42(18) . . . . ?
C7 C6 C5 C14 -0.1(3) . . . . ?
C7 C6 C5 C2 179.34(17) . . . . ?
C25 C15 C16 C21 6.6(2) . . . . ?
C25 C15 C16 C17 -174.73(16) . . . . ?
C25 C26 C27 C32 -128.1(2) . . . . ?
C25 C26 C27 C28 107.8(2) . . . . ?
C12 C13 C15 C25 -42.8(2) . . . . ?
C12 C13 C15 C16 80.32(19) . . . . ?
C12 C13 C14 C5 0.3(3) . . . . ?
C12 C7 C6 O1 179.88(15) . . . . ?
C12 C7 C6 C5 -0.1(2) . . . . ?
C12 C7 C9 C10 116.61(18) . . . . ?
C12 C7 C9 C8 -120.26(18) . . . . ?
C12 C7 C9 C11 -1.1(2) . . . . ?
C15 C13 C12 C7 179.03(15) . . . . ?
C15 C13 C14 C5 -179.26(16) . . . . ?
C15 C25 C24 O2 -23.66(19) . . . . ?
C15 C25 C24 O3 154.34(17) . . . . ?
C15 C25 C26 O4 2.8(3) . . . . ?
C15 C25 C26 C27 -176.28(16) . . . . ?
C15 C16 C21 O4 -3.5(3) . . . . ?
C15 C16 C21 C20 177.61(17) . . . . ?
C15 C16 C17 C18 -177.93(18) . . . . ?
C24 O2 C23 C22 -78.7(2) . . . . ?
C24 C25 C15 C13 -57.46(18) . . . . ?
C24 C25 C15 C16 178.91(13) . . . . ?
C24 C25 C26 O4 177.23(15) . . . . ?
C24 C25 C26 C27 -1.8(3) . . . . ?
C6 C7 C12 C13 0.4(2) . . . . ?
C6 C7 C9 C10 -63.0(2) . . . . ?
C6 C7 C9 C8 60.1(2) . . . . ?
C6 C7 C9 C11 179.32(17) . . . . ?
C6 C5 C2 C3 59.9(3) . . . . ?
C6 C5 C2 C1 -62.9(3) . . . . ?
C6 C5 C2 C4 177.9(2) . . . . ?
C26 O4 C21 C16 -1.0(3) . . . . ?
C26 O4 C21 C20 178.01(17) . . . . ?
C26 C25 C15 C13 117.25(17) . . . . ?
C26 C25 C15 C16 -6.4(2) . . . . ?
C26 C25 C24 O2 161.50(15) . . . . ?
C26 C25 C24 O3 -20.5(3) . . . . ?
C26 C27 C32 C31 179.19(17) . . . . ?
C26 C27 C28 C29 -179.70(17) . . . . ?
C16 C21 C20 C19 0.4(3) . . . . ?
C16 C17 C18 C19 0.3(3) . . . . ?
C14 C13 C12 C7 -0.5(2) . . . . ?
C14 C13 C15 C25 136.72(17) . . . . ?
C14 C13 C15 C16 -100.1(2) . . . . ?
C14 C5 C2 C3 -120.7(2) . . . . ?
C14 C5 C2 C1 116.5(2) . . . . ?
C14 C5 C2 C4 -2.7(3) . . . . ?
C9 C7 C12 C13 -179.20(15) . . . . ?
C9 C7 C6 O1 -0.5(3) . . . . ?
C9 C7 C6 C5 179.50(16) . . . . ?
C27 C32 C31 C30 57.5(2) . . . . ?
C27 C28 C29 C30 -53.4(3) . . . . ?
C21 O4 C26 C25 1.4(3) . . . . ?
C21 O4 C26 C27 -179.40(16) . . . . ?
C21 C16 C17 C18 0.8(3) . . . . ?
C21 C20 C19 C18 0.7(3) . . . . ?
C23 O2 C24 O3 -7.0(2) . . . . ?
C23 O2 C24 C25 171.16(14) . . . . ?
C17 C16 C21 O4 177.84(18) . . . . ?
C17 C16 C21 C20 -1.1(3) . . . . ?
C32 C27 C28 C29 54.9(2) . . . . ?
C32 C31 C30 C29 -55.9(3) . . . . ?
C28 C27 C32 C31 -56.4(2) . . . . ?
C28 C29 C30 C31 53.5(3) . . . . ?
C20 C19 C18 C17 -1.1(4) . . . . ?
